data_4063532
loop_
_publ_author_name
'Achard, Thierry'
'Benet-Buchholz, Jordi'
'Riera, Antoni'
'Verdaguer, Xavier'

_publ_section_title
;
 Cationic Rhodium (I) Complexes ofN-Phosphino-tert-butylsulfinamide
 Ligands: Synthesis, Structure, and Coordination Modes
;
_journal_issue 2
_journal_name_full Organometallics
_journal_page_first 480
_journal_page_last 487
_journal_paper_doi 10.1021/om8006823
_journal_volume 28
_journal_year 2009
_chemical_absolute_configuration ad
_chemical_formula_sum 'C32 H38 F3 N O4 P Rh S2'
_chemical_formula_weight 755.63
_chemical_name_systematic
;

 ?

;
_space_group_IT_number 19
_symmetry_cell_setting orthorhombic
_symmetry_space_group_name_Hall 'P 2ac 2ab'
_symmetry_space_group_name_H-M 'P 21 21 21'
_atom_sites_solution_hydrogens geom
_atom_sites_solution_primary direct
_atom_sites_solution_secondary difmap
_audit_creation_method SHELXL-97
_cell_angle_alpha 90.00
_cell_angle_beta 90.00
_cell_angle_gamma 90.00
_cell_formula_units_Z 4
_cell_length_a 10.7401(3)
_cell_length_b 11.1503(3)
_cell_length_c 27.2682(7)
_cell_measurement_reflns_used 8583
_cell_measurement_temperature 100(2)
_cell_measurement_theta_max 39.23
_cell_measurement_theta_min 2.89
_cell_volume 3265.51(15)
_computing_cell_refinement 'Bruker-Nonius Apex v1.0-22 2002'
_computing_data_collection 'Bruker-Nonius Apex v1.0-22 2002'
_computing_data_reduction 'SAINT+ Version 7.06A Bruker-Nonius, 2004'
_computing_molecular_graphics 'Shelxtl Version 6.12 (Sheldrick, 2001)'
_computing_publication_material 'Shelxtl Version 6.12 (Sheldrick, 2001)'
_computing_structure_refinement 'Shelxtl Version 6.12 (Sheldrick, 2001)'
_computing_structure_solution 'Shelxtl Version 6.12 (Sheldrick, 2001)'
_diffrn_ambient_temperature 100(2)
_diffrn_detector_area_resol_mean 512
_diffrn_detector_type '4K CCD area detector APEX II'
_diffrn_measured_fraction_theta_full 0.881
_diffrn_measured_fraction_theta_max 0.881
_diffrn_measurement_device_type 'Kappa 4-axis goniometer bruker-nonius'
_diffrn_measurement_method
;
 Fullsphere data collection, phi and omega scans
;
_diffrn_measurement_specimen_support 'magnetic support whith 10 micron nylon fiber cryoloop'
_diffrn_radiation_monochromator 'Multilayer Montel 200 mirrors'
_diffrn_radiation_type MoK\a
_diffrn_radiation_wavelength 0.71073
_diffrn_reflns_av_R_equivalents 0.0221
_diffrn_reflns_av_sigmaI/netI 0.0224
_diffrn_reflns_limit_h_max 16
_diffrn_reflns_limit_h_min -15
_diffrn_reflns_limit_k_max 14
_diffrn_reflns_limit_k_min -19
_diffrn_reflns_limit_l_max 48
_diffrn_reflns_limit_l_min -28
_diffrn_reflns_number 52931
_diffrn_reflns_theta_full 39.30
_diffrn_reflns_theta_max 39.30
_diffrn_reflns_theta_min 2.89
_diffrn_source 'rotating anode X-ray tube'
_diffrn_source_current 70
_diffrn_source_power 50
_diffrn_source_size '3 mm x 0.3 mm fine focus'
_diffrn_source_type 'Bruker-Nonius FR 591'
_exptl_absorpt_coefficient_mu 0.755
_exptl_absorpt_correction_T_max 0.9284
_exptl_absorpt_correction_T_min 0.8637
_exptl_absorpt_correction_type empirical
_exptl_absorpt_process_details
; 
 SADABS Version 2.1 2003 Bruker-Nonius
 Blessing, Acta Cryst. (1995) A51 33-38
;
_exptl_crystal_colour colorless
_exptl_crystal_density_diffrn 1.537
_exptl_crystal_density_method 'not measured'
_exptl_crystal_description Block
_exptl_crystal_F_000 1552
_exptl_crystal_size_max 0.20
_exptl_crystal_size_mid 0.20
_exptl_crystal_size_min 0.10
_refine_diff_density_max 1.323
_refine_diff_density_min -0.524
_refine_diff_density_rms 0.070
_refine_ls_abs_structure_details 'Flack H D (1983), Acta Cryst. A39, 876-881'
_refine_ls_abs_structure_Flack -0.014(9)
_refine_ls_extinction_method none
_refine_ls_goodness_of_fit_ref 1.066
_refine_ls_hydrogen_treatment noref
_refine_ls_matrix_type full
_refine_ls_number_parameters 437
_refine_ls_number_reflns 16728
_refine_ls_number_restraints 0
_refine_ls_restrained_S_all 1.066
_refine_ls_R_factor_all 0.0222
_refine_ls_R_factor_gt 0.0214
_refine_ls_shift/su_max 0.008
_refine_ls_shift/su_mean 0.000
_refine_ls_structure_factor_coef Fsqd
_refine_ls_weighting_details 'calc w=1/[\s^2^(Fo^2^)+(0.0275P)^2^+0.8844P] where P=(Fo^2^+2Fc^2^)/3'
_refine_ls_weighting_scheme calc
_refine_ls_wR_factor_gt 0.0562
_refine_ls_wR_factor_ref 0.0566
_reflns_number_gt 16375
_reflns_number_total 16728
_reflns_threshold_expression >2sigma(I)
_cod_data_source_file om8006823_si_004.cif
_cod_data_source_block tra-150b_0m
_cod_depositor_comments
;
The following automatic conversions were performed:

'_symmetry_cell_setting' value 'Orthorhombic' changed to
'orthorhombic' according to the built-in table from CIF Core
dictionary named 'cif_core.dic' version 2.4.1 from 2010-06-29.

Automatic conversion script
Id: cif_fix_values 1715 2011-07-08 13:25:40Z adriana 
;
_cod_original_sg_symbol_H-M P2(1)2(1)2(1)
_cod_database_code 4063532

loop_
_symmetry_equiv_pos_as_xyz
'x, y, z'
'-x+1/2, -y, z+1/2'
'-x, y+1/2, -z+1/2'
'x+1/2, -y+1/2, -z'

loop_
_atom_site_label
_atom_site_type_symbol
_atom_site_fract_x
_atom_site_fract_y
_atom_site_fract_z
_atom_site_U_iso_or_equiv
_atom_site_adp_type
_atom_site_occupancy
_atom_site_symmetry_multiplicity
_atom_site_calc_flag
_atom_site_refinement_flags
_atom_site_disorder_assembly
_atom_site_disorder_group
Rh1 Rh 0.722159(8) 0.081023(6) 0.917079(2) 0.01139(2) Uani 1 1 d . C .
S1 S 0.74007(3) 0.05568(2) 0.802196(8) 0.01302(4) Uani 1 1 d . . .
P1 P 0.67509(3) 0.24446(2) 0.872376(9) 0.01155(4) Uani 1 1 d . . .
N1 N 0.70384(9) 0.19999(7) 0.81290(3) 0.01282(15) Uani 1 1 d . . .
O1 O 0.71168(10) -0.01017(6) 0.84984(3) 0.01543(14) Uani 1 1 d . . .
C1 C 0.75809(11) 0.38427(8) 0.88062(3) 0.01449(18) Uani 1 1 d . . .
C2 C 0.86894(12) 0.40989(10) 0.85603(4) 0.01669(18) Uani 1 1 d . . .
H2 H 0.8986 0.3568 0.8314 0.020 Uiso 1 1 calc R . .
C3 C 0.93634(14) 0.51302(10) 0.86749(5) 0.0204(2) Uani 1 1 d . . .
H3 H 1.0123 0.5294 0.8510 0.024 Uiso 1 1 calc R . .
C4 C 0.89258(14) 0.59204(10) 0.90305(5) 0.0229(2) Uani 1 1 d . . .
H4 H 0.9379 0.6629 0.9104 0.027 Uiso 1 1 calc R . .
C5 C 0.78288(16) 0.56710(10) 0.92765(4) 0.0245(2) Uani 1 1 d . . .
H5 H 0.7531 0.6210 0.9520 0.029 Uiso 1 1 calc R . .
C6 C 0.71593(13) 0.46344(9) 0.91696(4) 0.02031(19) Uani 1 1 d . . .
H6 H 0.6414 0.4463 0.9343 0.024 Uiso 1 1 calc R . .
C7 C 0.51250(11) 0.28822(9) 0.87287(4) 0.01426(17) Uani 1 1 d . . .
C8 C 0.47039(13) 0.39719(9) 0.85331(4) 0.0192(2) Uani 1 1 d . . .
H8 H 0.5286 0.4554 0.8423 0.023 Uiso 1 1 calc R . .
C9 C 0.34346(14) 0.41995(13) 0.85001(5) 0.0250(2) Uani 1 1 d . . .
H9 H 0.3150 0.4939 0.8368 0.030 Uiso 1 1 calc R . .
C10 C 0.25799(15) 0.33484(13) 0.86601(5) 0.0261(3) Uani 1 1 d . . .
H10 H 0.1713 0.3501 0.8630 0.031 Uiso 1 1 calc R . .
C11 C 0.29889(13) 0.22712(12) 0.88650(5) 0.0227(2) Uani 1 1 d . . .
H11 H 0.2404 0.1697 0.8979 0.027 Uiso 1 1 calc R . .
C12 C 0.42556(12) 0.20445(10) 0.89007(4) 0.01751(19) Uani 1 1 d . . .
H12 H 0.4536 0.1315 0.9043 0.021 Uiso 1 1 calc R . .
C13 C 0.65135(11) 0.26427(9) 0.76992(4) 0.01468(17) Uani 1 1 d . . .
H13A H 0.7136 0.2622 0.7432 0.018 Uiso 1 1 calc R . .
H13B H 0.6389 0.3493 0.7791 0.018 Uiso 1 1 calc R . .
C14 C 0.52930(11) 0.21580(8) 0.75022(4) 0.01371(16) Uani 1 1 d . . .
C15 C 0.45831(12) 0.12837(9) 0.77377(4) 0.01543(18) Uani 1 1 d . . .
H15 H 0.4876 0.0934 0.8034 0.019 Uiso 1 1 calc R . .
C16 C 0.34455(12) 0.09188(10) 0.75407(4) 0.01799(19) Uani 1 1 d . . .
H16 H 0.2957 0.0337 0.7707 0.022 Uiso 1 1 calc R . .
C17 C 0.30262(13) 0.14043(11) 0.71022(5) 0.0206(2) Uani 1 1 d . . .
H17 H 0.2255 0.1151 0.6967 0.025 Uiso 1 1 calc R . .
C18 C 0.37405(14) 0.22638(11) 0.68615(5) 0.0225(2) Uani 1 1 d . . .
H18 H 0.3458 0.2593 0.6560 0.027 Uiso 1 1 calc R . .
C19 C 0.48660(13) 0.26432(10) 0.70606(4) 0.0186(2) Uani 1 1 d . . .
H19 H 0.5346 0.3234 0.6896 0.022 Uiso 1 1 calc R . .
C20 C 0.91030(12) 0.05334(10) 0.79650(4) 0.01688(18) Uani 1 1 d . . .
C21 C 0.97694(12) 0.08750(11) 0.84374(4) 0.01794(18) Uani 1 1 d . . .
H21A H 1.0672 0.0827 0.8387 0.027 Uiso 1 1 calc R . .
H21B H 0.9524 0.0322 0.8699 0.027 Uiso 1 1 calc R . .
H21C H 0.9541 0.1696 0.8530 0.027 Uiso 1 1 calc R . .
C22 C 0.93705(14) -0.07709(12) 0.78219(5) 0.0257(2) Uani 1 1 d . . .
H22A H 1.0266 -0.0874 0.7768 0.039 Uiso 1 1 calc R . .
H22B H 0.8920 -0.0967 0.7520 0.039 Uiso 1 1 calc R . .
H22C H 0.9096 -0.1305 0.8086 0.039 Uiso 1 1 calc R . .
C23 C 0.94136(15) 0.13801(13) 0.75423(5) 0.0239(2) Uani 1 1 d . . .
H23A H 0.9265 0.2210 0.7645 0.036 Uiso 1 1 calc R . .
H23B H 0.8885 0.1190 0.7260 0.036 Uiso 1 1 calc R . .
H23C H 1.0290 0.1283 0.7451 0.036 Uiso 1 1 calc R . .
C24 C 0.80071(14) 0.17083(10) 0.97737(4) 0.0205(2) Uani 1 1 d . . .
H24 H 0.8232 0.2556 0.9693 0.025 Uiso 1 1 calc R A 1
C25 C 0.67344(16) 0.15725(11) 0.98535(4) 0.0238(2) Uani 1 1 d . C .
H25 H 0.6226 0.2323 0.9840 0.029 Uiso 1 1 calc R B 1
C26 C 0.6293(3) 0.0602(2) 1.02296(8) 0.0209(5) Uani 0.650(7) 1 d P C 1
H26A H 0.6956 0.0475 1.0477 0.025 Uiso 0.650(7) 1 calc PR C 1
H26B H 0.5545 0.0900 1.0403 0.025 Uiso 0.650(7) 1 calc PR C 1
C26' C 0.5826(6) 0.0753(4) 1.01075(17) 0.0236(10) Uani 0.350(7) 1 d P C 2
H26C H 0.5010 0.0785 0.9939 0.028 Uiso 0.350(7) 1 calc PR C 2
H26D H 0.5708 0.1016 1.0451 0.028 Uiso 0.350(7) 1 calc PR C 2
C27 C 0.5985(3) -0.0603(2) 0.99827(11) 0.0191(5) Uani 0.650(7) 1 d P C 1
H27A H 0.6019 -0.1250 1.0231 0.023 Uiso 0.650(7) 1 calc PR C 1
H27B H 0.5126 -0.0573 0.9852 0.023 Uiso 0.650(7) 1 calc PR C 1
C27' C 0.6328(8) -0.0531(5) 1.0098(2) 0.0241(11) Uani 0.350(7) 1 d P C 2
H27C H 0.5651 -0.1091 1.0189 0.029 Uiso 0.350(7) 1 calc PR C 2
H27D H 0.6997 -0.0610 1.0346 0.029 Uiso 0.350(7) 1 calc PR C 2
C28 C 0.68597(13) -0.08934(10) 0.95775(4) 0.0192(2) Uani 1 1 d . . .
H28 H 0.6524 -0.1535 0.9358 0.023 Uiso 1 1 calc R C 1
C29 C 0.81268(12) -0.07846(10) 0.95378(4) 0.01886(19) Uani 1 1 d . C .
H29 H 0.8551 -0.1370 0.9316 0.023 Uiso 1 1 calc R D 1
C30 C 0.8875(3) -0.0365(2) 0.99858(11) 0.0207(5) Uani 0.650(7) 1 d P C 1
H30A H 0.9675 -0.0806 1.0000 0.025 Uiso 0.650(7) 1 calc PR C 1
H30B H 0.8403 -0.0547 1.0289 0.025 Uiso 0.650(7) 1 calc PR C 1
C30' C 0.9171(6) -0.0267(4) 0.9835(2) 0.0215(9) Uani 0.350(7) 1 d P C 2
H30C H 0.9885 -0.0095 0.9617 0.026 Uiso 0.350(7) 1 calc PR C 2
H30D H 0.9444 -0.0864 1.0081 0.026 Uiso 0.350(7) 1 calc PR C 2
C31 C 0.9131(3) 0.0991(2) 0.99580(12) 0.0209(5) Uani 0.650(7) 1 d P C 1
H31A H 0.9366 0.1285 1.0288 0.025 Uiso 0.650(7) 1 calc PR C 1
H31B H 0.9845 0.1134 0.9736 0.025 Uiso 0.650(7) 1 calc PR C 1
C31' C 0.8777(6) 0.0892(4) 1.00981(18) 0.0220(9) Uani 0.350(7) 1 d P C 2
H31C H 0.8288 0.0683 1.0394 0.026 Uiso 0.350(7) 1 calc PR C 2
H31D H 0.9531 0.1328 1.0207 0.026 Uiso 0.350(7) 1 calc PR C 2
S1S S 0.18687(3) 0.80576(3) 0.874388(11) 0.01956(5) Uani 1 1 d . . .
O1S O 0.22065(13) 0.88288(12) 0.83399(4) 0.0330(2) Uani 1 1 d . . .
C1S C 0.30324(16) 0.84301(13) 0.92069(5) 0.0275(3) Uani 1 1 d . . .
F1S F 0.29570(16) 0.95829(9) 0.93342(5) 0.0546(4) Uani 1 1 d . . .
O2S O 0.07227(12) 0.83613(10) 0.89868(5) 0.0294(2) Uani 1 1 d . . .
F2S F 0.28815(13) 0.78096(9) 0.96186(3) 0.0382(2) Uani 1 1 d . . .
O3S O 0.20595(14) 0.67995(10) 0.86589(5) 0.0372(3) Uani 1 1 d . . .
F3S F 0.41773(13) 0.8223(2) 0.90524(5) 0.0674(5) Uani 1 1 d . . .

loop_
_atom_site_aniso_label
_atom_site_aniso_U_11
_atom_site_aniso_U_22
_atom_site_aniso_U_33
_atom_site_aniso_U_23
_atom_site_aniso_U_13
_atom_site_aniso_U_12
Rh1 0.01241(4) 0.01081(2) 0.01095(2) 0.00002(2) -0.00043(2) 0.00011(2)
S1 0.01468(14) 0.01278(8) 0.01159(7) -0.00147(6) -0.00098(7) 0.00031(7)
P1 0.01196(13) 0.01061(8) 0.01208(8) -0.00014(7) -0.00007(8) -0.00028(8)
N1 0.0145(5) 0.0128(3) 0.0111(3) 0.0002(2) -0.0011(2) 0.0009(2)
O1 0.0220(5) 0.0118(2) 0.0124(2) -0.00017(18) -0.0001(3) -0.0014(3)
C1 0.0162(6) 0.0121(3) 0.0151(3) -0.0001(2) -0.0016(3) -0.0019(3)
C2 0.0155(6) 0.0147(3) 0.0199(4) 0.0029(3) -0.0022(3) -0.0015(3)
C3 0.0184(7) 0.0171(4) 0.0256(5) 0.0059(3) -0.0067(4) -0.0047(4)
C4 0.0272(7) 0.0152(4) 0.0261(5) 0.0033(3) -0.0127(4) -0.0058(4)
C5 0.0347(8) 0.0163(4) 0.0224(4) -0.0040(3) -0.0055(4) -0.0042(4)
C6 0.0256(6) 0.0158(3) 0.0195(4) -0.0041(3) 0.0014(5) -0.0035(4)
C7 0.0136(5) 0.0136(3) 0.0156(3) -0.0007(3) 0.0005(3) 0.0017(3)
C8 0.0210(7) 0.0149(4) 0.0216(4) 0.0007(3) -0.0002(4) 0.0041(3)
C9 0.0242(7) 0.0242(5) 0.0266(5) -0.0009(4) -0.0023(4) 0.0108(5)
C10 0.0167(8) 0.0345(6) 0.0271(5) -0.0040(4) -0.0019(4) 0.0080(5)
C11 0.0152(7) 0.0292(5) 0.0238(5) -0.0025(4) 0.0013(4) -0.0009(4)
C12 0.0158(6) 0.0179(4) 0.0189(4) -0.0002(3) 0.0012(3) -0.0004(3)
C13 0.0147(6) 0.0157(3) 0.0136(3) 0.0030(3) -0.0017(3) -0.0019(3)
C14 0.0141(5) 0.0135(3) 0.0135(3) 0.0006(3) -0.0016(3) 0.0001(3)
C15 0.0151(6) 0.0164(4) 0.0148(4) -0.0001(3) -0.0004(3) -0.0018(3)
C16 0.0166(6) 0.0183(4) 0.0191(4) -0.0029(3) 0.0000(3) -0.0032(3)
C17 0.0168(7) 0.0204(4) 0.0247(5) -0.0045(3) -0.0066(4) 0.0002(4)
C18 0.0251(7) 0.0209(4) 0.0213(4) 0.0015(3) -0.0098(4) 0.0012(4)
C19 0.0207(6) 0.0178(4) 0.0174(4) 0.0033(3) -0.0048(3) -0.0002(4)
C20 0.0150(6) 0.0183(4) 0.0173(4) -0.0025(3) 0.0011(3) 0.0029(3)
C21 0.0156(6) 0.0186(4) 0.0196(4) -0.0014(3) -0.0022(3) 0.0011(4)
C22 0.0232(7) 0.0218(5) 0.0321(6) -0.0103(4) -0.0026(4) 0.0071(5)
C23 0.0200(7) 0.0322(6) 0.0194(4) 0.0034(4) 0.0058(4) 0.0018(5)
C24 0.0270(8) 0.0167(4) 0.0178(4) -0.0028(3) -0.0076(4) 0.0008(4)
C25 0.0309(8) 0.0213(4) 0.0191(4) -0.0063(3) 0.0072(4) -0.0023(4)
C26 0.0228(13) 0.0266(8) 0.0132(7) 0.0001(5) 0.0021(7) 0.0010(7)
C26' 0.026(3) 0.0275(16) 0.0175(15) 0.0048(12) 0.0076(15) 0.0071(16)
C27 0.0183(14) 0.0226(8) 0.0165(10) 0.0022(7) 0.0025(7) -0.0029(7)
C27' 0.030(3) 0.0260(17) 0.0159(19) 0.0070(14) 0.0085(16) 0.0037(18)
C28 0.0215(6) 0.0164(4) 0.0197(4) 0.0044(3) 0.0036(3) 0.0005(4)
C29 0.0193(6) 0.0146(3) 0.0227(4) 0.0014(3) -0.0032(3) 0.0017(4)
C30 0.0182(13) 0.0226(8) 0.0213(10) 0.0041(7) -0.0067(8) 0.0010(7)
C30' 0.019(2) 0.0223(15) 0.0230(19) 0.0005(13) -0.0046(15) 0.0046(13)
C31 0.0179(13) 0.0236(8) 0.0213(10) 0.0003(7) -0.0061(8) -0.0033(7)
C31' 0.025(3) 0.0246(16) 0.0160(15) -0.0031(13) -0.0074(14) 0.0054(17)
S1S 0.01562(16) 0.02107(11) 0.02199(11) 0.00003(9) 0.00128(9) 0.00326(9)
O1S 0.0241(6) 0.0519(6) 0.0229(4) 0.0126(4) 0.0035(4) 0.0051(5)
C1S 0.0309(8) 0.0318(5) 0.0199(4) 0.0032(4) -0.0008(4) -0.0090(5)
F1S 0.0890(12) 0.0264(4) 0.0484(6) 0.0027(4) -0.0204(7) -0.0249(6)
O2S 0.0209(6) 0.0281(4) 0.0391(6) 0.0059(4) 0.0124(4) 0.0053(4)
F2S 0.0562(8) 0.0347(4) 0.0237(4) 0.0091(3) -0.0055(4) -0.0053(5)
O3S 0.0366(8) 0.0257(4) 0.0492(7) -0.0142(4) -0.0086(5) 0.0086(4)
F3S 0.0191(7) 0.1493(17) 0.0339(6) -0.0102(8) -0.0044(4) -0.0063(8)

loop_
_atom_type_symbol
_atom_type_description
_atom_type_scat_dispersion_real
_atom_type_scat_dispersion_imag
_atom_type_scat_source
C C 0.0033 0.0016 'International Tables Vol C Tables 4.2.6.8 and 6.1.1.4'
H H 0.0000 0.0000 'International Tables Vol C Tables 4.2.6.8 and 6.1.1.4'
N N 0.0061 0.0033 'International Tables Vol C Tables 4.2.6.8 and 6.1.1.4'
O O 0.0106 0.0060 'International Tables Vol C Tables 4.2.6.8 and 6.1.1.4'
F F 0.0171 0.0103 'International Tables Vol C Tables 4.2.6.8 and 6.1.1.4'
P P 0.1023 0.0942 'International Tables Vol C Tables 4.2.6.8 and 6.1.1.4'
S S 0.1246 0.1234 'International Tables Vol C Tables 4.2.6.8 and 6.1.1.4'
Rh Rh -1.1178 0.9187 'International Tables Vol C Tables 4.2.6.8 and 6.1.1.4'

loop_
_geom_angle_atom_site_label_1
_geom_angle_atom_site_label_2
_geom_angle_atom_site_label_3
_geom_angle
_geom_angle_site_symmetry_1
_geom_angle_site_symmetry_3
_geom_angle_publ_flag
O1 Rh1 C24 159.28(5) . . ?
O1 Rh1 C25 162.03(5) . . ?
C24 Rh1 C25 38.59(6) . . ?
O1 Rh1 C28 90.71(4) . . ?
C24 Rh1 C28 94.97(5) . . ?
C25 Rh1 C28 82.04(5) . . ?
O1 Rh1 P1 84.67(2) . . ?
C24 Rh1 P1 97.36(3) . . ?
C25 Rh1 P1 95.50(4) . . ?
C28 Rh1 P1 156.74(4) . . ?
O1 Rh1 C29 91.64(4) . . ?
C24 Rh1 C29 81.71(4) . . ?
C25 Rh1 C29 91.89(5) . . ?
C28 Rh1 C29 35.51(5) . . ?
P1 Rh1 C29 166.84(3) . . ?
O1 S1 N1 105.49(4) . . ?
O1 S1 C20 105.35(5) . . ?
N1 S1 C20 105.01(5) . . ?
N1 P1 C1 106.04(5) . . ?
N1 P1 C7 104.89(5) . . ?
C1 P1 C7 103.98(5) . . ?
N1 P1 Rh1 103.68(3) . . ?
C1 P1 Rh1 121.32(4) . . ?
C7 P1 Rh1 115.49(3) . . ?
C13 N1 S1 114.39(6) . . ?
C13 N1 P1 122.39(7) . . ?
S1 N1 P1 118.69(5) . . ?
S1 O1 Rh1 120.04(4) . . ?
C2 C1 C6 119.08(10) . . ?
C2 C1 P1 122.46(8) . . ?
C6 C1 P1 118.10(9) . . ?
C3 C2 C1 120.27(11) . . ?
C4 C3 C2 120.19(13) . . ?
C5 C4 C3 119.86(11) . . ?
C4 C5 C6 120.34(11) . . ?
C5 C6 C1 120.25(12) . . ?
C12 C7 C8 119.34(12) . . ?
C12 C7 P1 117.70(8) . . ?
C8 C7 P1 122.75(9) . . ?
C9 C8 C7 119.96(12) . . ?
C8 C9 C10 120.18(12) . . ?
C9 C10 C11 120.35(14) . . ?
C12 C11 C10 119.57(13) . . ?
C11 C12 C7 120.57(11) . . ?
N1 C13 C14 115.83(8) . . ?
C15 C14 C19 119.22(11) . . ?
C15 C14 C13 123.97(9) . . ?
C19 C14 C13 116.80(10) . . ?
C14 C15 C16 120.35(10) . . ?
C17 C16 C15 120.14(11) . . ?
C16 C17 C18 119.74(12) . . ?
C19 C18 C17 120.28(11) . . ?
C18 C19 C14 120.24(11) . . ?
C21 C20 C23 112.42(11) . . ?
C21 C20 C22 111.40(10) . . ?
C23 C20 C22 110.69(10) . . ?
C21 C20 S1 113.16(8) . . ?
C23 C20 S1 105.83(9) . . ?
C22 C20 S1 102.81(9) . . ?
C25 C24 C31' 112.3(3) . . ?
C25 C24 C31 131.70(16) . . ?
C31' C24 C31 20.8(2) . . ?
C25 C24 Rh1 71.12(7) . . ?
C31' C24 Rh1 112.94(17) . . ?
C31 C24 Rh1 108.92(11) . . ?
C24 C25 C26' 140.7(3) . . ?
C24 C25 C26 118.36(17) . . ?
C26' C25 C26 23.4(2) . . ?
C24 C25 Rh1 70.29(7) . . ?
C26' C25 Rh1 108.77(18) . . ?
C26 C25 Rh1 112.00(9) . . ?
C27 C26 C25 112.48(18) . . ?
C25 C26' C27' 109.4(4) . . ?
C28 C27 C26 112.3(2) . . ?
C26' C27' C28 112.4(3) . . ?
C29 C28 C27 131.84(17) . . ?
C29 C28 C27' 114.0(3) . . ?
C27 C28 C27' 18.1(3) . . ?
C29 C28 Rh1 73.31(7) . . ?
C27 C28 Rh1 107.11(12) . . ?
C27' C28 Rh1 106.92(19) . . ?
C28 C29 C30' 137.2(3) . . ?
C28 C29 C30 118.93(17) . . ?
C30' C29 C30 20.1(2) . . ?
C28 C29 Rh1 71.19(7) . . ?
C30' C29 Rh1 104.96(19) . . ?
C30 C29 Rh1 109.75(10) . . ?
C29 C30 C31 110.7(2) . . ?
C29 C30' C31' 111.7(4) . . ?
C24 C31 C30 112.8(2) . . ?
C24 C31' C30' 112.5(3) . . ?
O3S S1S O2S 115.23(8) . . ?
O3S S1S O1S 115.00(8) . . ?
O2S S1S O1S 115.22(7) . . ?
O3S S1S C1S 103.67(8) . . ?
O2S S1S C1S 102.36(8) . . ?
O1S S1S C1S 102.73(7) . . ?
F3S C1S F2S 107.00(15) . . ?
F3S C1S F1S 107.94(16) . . ?
F2S C1S F1S 105.93(12) . . ?
F3S C1S S1S 112.17(11) . . ?
F2S C1S S1S 112.50(10) . . ?
F1S C1S S1S 110.97(12) . . ?

loop_
_geom_bond_atom_site_label_1
_geom_bond_atom_site_label_2
_geom_bond_distance
_geom_bond_site_symmetry_2
_geom_bond_publ_flag
Rh1 O1 2.0997(7) . ?
Rh1 C24 2.1017(11) . ?
Rh1 C25 2.1124(11) . ?
Rh1 C28 2.2337(11) . ?
Rh1 P1 2.2499(3) . ?
Rh1 C29 2.2603(11) . ?
S1 O1 1.5230(8) . ?
S1 N1 1.6810(8) . ?
S1 C20 1.8350(13) . ?
P1 N1 1.7239(8) . ?
P1 C1 1.8098(10) . ?
P1 C7 1.8132(12) . ?
N1 C13 1.4849(13) . ?
C1 C2 1.3959(17) . ?
C1 C6 1.4023(15) . ?
C2 C3 1.3943(16) . ?
C3 C4 1.392(2) . ?
C4 C5 1.384(2) . ?
C5 C6 1.3921(16) . ?
C7 C12 1.4014(16) . ?
C7 C8 1.4020(15) . ?
C8 C9 1.390(2) . ?
C9 C10 1.391(2) . ?
C10 C11 1.396(2) . ?
C11 C12 1.387(2) . ?
C13 C14 1.5163(16) . ?
C14 C15 1.3943(15) . ?
C14 C19 1.3974(15) . ?
C15 C16 1.3953(17) . ?
C16 C17 1.3875(17) . ?
C17 C18 1.392(2) . ?
C18 C19 1.3910(19) . ?
C20 C21 1.5219(16) . ?
C20 C23 1.5269(17) . ?
C20 C22 1.5330(16) . ?
C24 C25 1.392(2) . ?
C24 C31' 1.515(5) . ?
C24 C31 1.533(3) . ?
C25 C26' 1.505(5) . ?
C25 C26 1.564(3) . ?
C26 C27 1.540(3) . ?
C26' C27' 1.530(7) . ?
C27 C28 1.486(3) . ?
C27' C28 1.583(5) . ?
C28 C29 1.3705(19) . ?
C29 C30' 1.499(5) . ?
C29 C30 1.535(3) . ?
C30 C31 1.540(3) . ?
C30' C31' 1.538(6) . ?
S1S O3S 1.4365(11) . ?
S1S O2S 1.4382(12) . ?
S1S O1S 1.4437(11) . ?
S1S C1S 1.8245(15) . ?
C1S F3S 1.320(2) . ?
C1S F2S 1.3285(16) . ?
C1S F1S 1.3339(18) . ?

loop_
_geom_torsion_atom_site_label_1
_geom_torsion_atom_site_label_2
_geom_torsion_atom_site_label_3
_geom_torsion_atom_site_label_4
_geom_torsion
_geom_torsion_site_symmetry_1
_geom_torsion_site_symmetry_2
_geom_torsion_site_symmetry_3
_geom_torsion_site_symmetry_4
_geom_torsion_publ_flag
O1 Rh1 P1 N1 -16.13(5) . . . . ?
C24 Rh1 P1 N1 143.12(5) . . . . ?
C25 Rh1 P1 N1 -178.08(6) . . . . ?
C28 Rh1 P1 N1 -95.43(8) . . . . ?
C29 Rh1 P1 N1 58.05(14) . . . . ?
O1 Rh1 P1 C1 -134.89(5) . . . . ?
C24 Rh1 P1 C1 24.37(6) . . . . ?
C25 Rh1 P1 C1 63.17(6) . . . . ?
C28 Rh1 P1 C1 145.81(9) . . . . ?
C29 Rh1 P1 C1 -60.70(14) . . . . ?
O1 Rh1 P1 C7 98.01(5) . . . . ?
C24 Rh1 P1 C7 -102.74(5) . . . . ?
C25 Rh1 P1 C7 -63.94(6) . . . . ?
C28 Rh1 P1 C7 18.71(9) . . . . ?
C29 Rh1 P1 C7 172.19(13) . . . . ?
O1 S1 N1 C13 -145.07(8) . . . . ?
C20 S1 N1 C13 103.91(8) . . . . ?
O1 S1 N1 P1 11.67(8) . . . . ?
C20 S1 N1 P1 -99.36(7) . . . . ?
C1 P1 N1 C13 -69.90(10) . . . . ?
C7 P1 N1 C13 39.77(9) . . . . ?
Rh1 P1 N1 C13 161.30(8) . . . . ?
C1 P1 N1 S1 135.32(6) . . . . ?
C7 P1 N1 S1 -115.02(6) . . . . ?
Rh1 P1 N1 S1 6.51(7) . . . . ?
N1 S1 O1 Rh1 -28.02(8) . . . . ?
C20 S1 O1 Rh1 82.76(7) . . . . ?
C24 Rh1 O1 S1 -68.72(13) . . . . ?
C25 Rh1 O1 S1 119.40(13) . . . . ?
C28 Rh1 O1 S1 -174.84(7) . . . . ?
P1 Rh1 O1 S1 28.00(6) . . . . ?
C29 Rh1 O1 S1 -139.34(7) . . . . ?
N1 P1 C1 C2 -31.14(10) . . . . ?
C7 P1 C1 C2 -141.45(9) . . . . ?
Rh1 P1 C1 C2 86.45(9) . . . . ?
N1 P1 C1 C6 155.85(9) . . . . ?
C7 P1 C1 C6 45.55(10) . . . . ?
Rh1 P1 C1 C6 -86.56(10) . . . . ?
C6 C1 C2 C3 -0.15(16) . . . . ?
P1 C1 C2 C3 -173.10(9) . . . . ?
C1 C2 C3 C4 -0.92(17) . . . . ?
C2 C3 C4 C5 1.05(18) . . . . ?
C3 C4 C5 C6 -0.10(19) . . . . ?
C4 C5 C6 C1 -0.98(19) . . . . ?
C2 C1 C6 C5 1.10(17) . . . . ?
P1 C1 C6 C5 174.35(10) . . . . ?
N1 P1 C7 C12 98.26(9) . . . . ?
C1 P1 C7 C12 -150.59(8) . . . . ?
Rh1 P1 C7 C12 -15.19(9) . . . . ?
N1 P1 C7 C8 -76.47(10) . . . . ?
C1 P1 C7 C8 34.68(10) . . . . ?
Rh1 P1 C7 C8 170.08(8) . . . . ?
C12 C7 C8 C9 -1.57(17) . . . . ?
P1 C7 C8 C9 173.08(9) . . . . ?
C7 C8 C9 C10 -0.09(19) . . . . ?
C8 C9 C10 C11 1.4(2) . . . . ?
C9 C10 C11 C12 -1.10(19) . . . . ?
C10 C11 C12 C7 -0.59(18) . . . . ?
C8 C7 C12 C11 1.92(16) . . . . ?
P1 C7 C12 C11 -173.00(9) . . . . ?
S1 N1 C13 C14 62.18(11) . . . . ?
P1 N1 C13 C14 -93.59(10) . . . . ?
N1 C13 C14 C15 9.16(15) . . . . ?
N1 C13 C14 C19 -171.72(10) . . . . ?
C19 C14 C15 C16 -1.54(16) . . . . ?
C13 C14 C15 C16 177.56(10) . . . . ?
C14 C15 C16 C17 1.52(17) . . . . ?
C15 C16 C17 C18 -0.49(18) . . . . ?
C16 C17 C18 C19 -0.5(2) . . . . ?
C17 C18 C19 C14 0.47(19) . . . . ?
C15 C14 C19 C18 0.54(17) . . . . ?
C13 C14 C19 C18 -178.62(11) . . . . ?
O1 S1 C20 C21 -46.42(9) . . . . ?
N1 S1 C20 C21 64.70(9) . . . . ?
O1 S1 C20 C23 -169.96(8) . . . . ?
N1 S1 C20 C23 -58.84(8) . . . . ?
O1 S1 C20 C22 73.86(8) . . . . ?
N1 S1 C20 C22 -175.01(8) . . . . ?
O1 Rh1 C24 C25 -176.00(9) . . . . ?
C28 Rh1 C24 C25 -70.62(8) . . . . ?
P1 Rh1 C24 C25 89.61(7) . . . . ?
C29 Rh1 C24 C25 -103.65(8) . . . . ?
O1 Rh1 C24 C31' -69.1(3) . . . . ?
C25 Rh1 C24 C31' 106.9(3) . . . . ?
C28 Rh1 C24 C31' 36.3(3) . . . . ?
P1 Rh1 C24 C31' -163.5(3) . . . . ?
C29 Rh1 C24 C31' 3.3(3) . . . . ?
O1 Rh1 C24 C31 -47.2(2) . . . . ?
C25 Rh1 C24 C31 128.76(17) . . . . ?
C28 Rh1 C24 C31 58.14(16) . . . . ?
P1 Rh1 C24 C31 -141.63(15) . . . . ?
C29 Rh1 C24 C31 25.11(15) . . . . ?
C31' C24 C25 C26' -11.9(4) . . . . ?
C31 C24 C25 C26' -3.0(4) . . . . ?
Rh1 C24 C25 C26' 95.9(3) . . . . ?
C31' C24 C25 C26 -2.8(2) . . . . ?
C31 C24 C25 C26 6.1(2) . . . . ?
Rh1 C24 C25 C26 105.00(11) . . . . ?
C31' C24 C25 Rh1 -107.76(18) . . . . ?
C31 C24 C25 Rh1 -98.87(18) . . . . ?
O1 Rh1 C25 C24 175.41(11) . . . . ?
C28 Rh1 C25 C24 108.39(8) . . . . ?
P1 Rh1 C25 C24 -94.91(7) . . . . ?
C29 Rh1 C25 C24 74.18(8) . . . . ?
O1 Rh1 C25 C26' 37.1(3) . . . . ?
C24 Rh1 C25 C26' -138.3(3) . . . . ?
C28 Rh1 C25 C26' -29.9(3) . . . . ?
P1 Rh1 C25 C26' 126.8(3) . . . . ?
C29 Rh1 C25 C26' -64.1(3) . . . . ?
O1 Rh1 C25 C26 61.9(2) . . . . ?
C24 Rh1 C25 C26 -113.54(19) . . . . ?
C28 Rh1 C25 C26 -5.15(16) . . . . ?
P1 Rh1 C25 C26 151.55(16) . . . . ?
C29 Rh1 C25 C26 -39.36(17) . . . . ?
C24 C25 C26 C27 -93.9(3) . . . . ?
C26' C25 C26 C27 71.4(5) . . . . ?
Rh1 C25 C26 C27 -15.2(3) . . . . ?
C24 C25 C26' C27' -32.5(7) . . . . ?
C26 C25 C26' C27' -53.1(5) . . . . ?
Rh1 C25 C26' C27' 49.1(6) . . . . ?
C25 C26 C27 C28 38.0(4) . . . . ?
C25 C26' C27' C28 -44.9(8) . . . . ?
C26 C27 C28 C29 42.4(4) . . . . ?
C26 C27 C28 C27' 51.9(7) . . . . ?
C26 C27 C28 Rh1 -40.3(3) . . . . ?
C26' C27' C28 C29 97.7(6) . . . . ?
C26' C27' C28 C27 -74.5(8) . . . . ?
C26' C27' C28 Rh1 18.9(7) . . . . ?
O1 Rh1 C28 C29 91.84(7) . . . . ?
C24 Rh1 C28 C29 -68.22(8) . . . . ?
C25 Rh1 C28 C29 -104.66(8) . . . . ?
P1 Rh1 C28 C29 169.92(6) . . . . ?
O1 Rh1 C28 C27 -138.64(15) . . . . ?
C24 Rh1 C28 C27 61.30(16) . . . . ?
C25 Rh1 C28 C27 24.86(16) . . . . ?
P1 Rh1 C28 C27 -60.56(18) . . . . ?
C29 Rh1 C28 C27 129.52(18) . . . . ?
O1 Rh1 C28 C27' -157.5(3) . . . . ?
C24 Rh1 C28 C27' 42.4(3) . . . . ?
C25 Rh1 C28 C27' 6.0(3) . . . . ?
P1 Rh1 C28 C27' -79.5(3) . . . . ?
C29 Rh1 C28 C27' 110.6(3) . . . . ?
C27 C28 C29 C30' -6.3(4) . . . . ?
C27' C28 C29 C30' -9.6(4) . . . . ?
Rh1 C28 C29 C30' 91.9(3) . . . . ?
C27 C28 C29 C30 4.4(3) . . . . ?
C27' C28 C29 C30 1.2(3) . . . . ?
Rh1 C28 C29 C30 102.69(13) . . . . ?
C27 C28 C29 Rh1 -98.26(18) . . . . ?
C27' C28 C29 Rh1 -101.5(2) . . . . ?
O1 Rh1 C29 C28 -88.91(7) . . . . ?
C24 Rh1 C29 C28 110.79(8) . . . . ?
C25 Rh1 C29 C28 73.46(8) . . . . ?
P1 Rh1 C29 C28 -162.32(10) . . . . ?
O1 Rh1 C29 C30' 135.7(3) . . . . ?
C24 Rh1 C29 C30' -24.6(3) . . . . ?
C25 Rh1 C29 C30' -61.9(3) . . . . ?
C28 Rh1 C29 C30' -135.4(3) . . . . ?
P1 Rh1 C29 C30' 62.3(3) . . . . ?
O1 Rh1 C29 C30 156.21(17) . . . . ?
C24 Rh1 C29 C30 -4.09(17) . . . . ?
C25 Rh1 C29 C30 -41.42(17) . . . . ?
C28 Rh1 C29 C30 -114.88(18) . . . . ?
P1 Rh1 C29 C30 82.8(2) . . . . ?
C28 C29 C30 C31 -96.8(3) . . . . ?
C30' C29 C30 C31 61.5(6) . . . . ?
Rh1 C29 C30 C31 -18.0(3) . . . . ?
C28 C29 C30' C31' -36.5(7) . . . . ?
C30 C29 C30' C31' -64.9(7) . . . . ?
Rh1 C29 C30' C31' 41.8(6) . . . . ?
C25 C24 C31 C30 37.2(4) . . . . ?
C31' C24 C31 C30 61.0(6) . . . . ?
Rh1 C24 C31 C30 -44.0(3) . . . . ?
C29 C30 C31 C24 40.9(4) . . . . ?
C25 C24 C31' C30' 97.1(6) . . . . ?
C31 C24 C31' C30' -63.9(6) . . . . ?
Rh1 C24 C31' C30' 19.0(7) . . . . ?
C29 C30' C31' C24 -42.3(8) . . . . ?
O3S S1S C1S F3S 60.43(15) . . . . ?
O2S S1S C1S F3S -179.41(13) . . . . ?
O1S S1S C1S F3S -59.63(15) . . . . ?
O3S S1S C1S F2S -60.27(14) . . . . ?
O2S S1S C1S F2S 59.89(13) . . . . ?
O1S S1S C1S F2S 179.67(12) . . . . ?
O3S S1S C1S F1S -178.75(12) . . . . ?
O2S S1S C1S F1S -58.59(12) . . . . ?
O1S S1S C1S F1S 61.19(13) . . . . ?
